data_8102900
loop_
_publ_author_name
'A. K. Gray'
'J. M. Knaust'
'B. C. Chan'
'L. A. Polyakova'
'P. K. Dorhout'

_publ_section_title
;
Crystal structure of potassium ytterbium(III) tetrathiosilicate, KYbSiS~4~
;
_journal_issue 3
_journal_name_full 'Zeitschrift f\"ur Kristallographie - New Crystal Structures'
_journal_page_first 293
_journal_page_last 293
_journal_volume 220
_journal_year 2005
_chemical_formula_sum 'K S4 Si Yb'
_chemical_formula_weight 368.47
_chemical_name_systematic
; 
potassium ytterbium tetrathiosilicate(IV) 
;
_space_group_IT_number 4
_symmetry_cell_setting monoclinic
_symmetry_space_group_name_Hall 'P 2yb'
_symmetry_space_group_name_H-M 'P 1 21 1'
_atom_sites_solution_hydrogens geom
_atom_sites_solution_primary direct
_atom_sites_solution_secondary difmap
_audit_creation_method SHELXL-97
_cell_angle_alpha 90.00
_cell_angle_beta 108.088(12)
_cell_angle_gamma 90.00
_cell_formula_units_Z 2
_cell_length_a 6.316(5)
_cell_length_b 6.557(5)
_cell_length_c 8.571(7)
_cell_measurement_reflns_used 1080
_cell_measurement_temperature 298(2)
_cell_measurement_theta_max 22.8795
_cell_measurement_theta_min 3.393
_cell_volume 337.4(5)
_computing_cell_refinement 'Bruker SMART'
_computing_data_collection 'Bruker SMART'
_computing_data_reduction 'Bruker SAINT'
_computing_molecular_graphics 'Bruker SHELXTL'
_computing_publication_material 'Bruker SHELXTL'
_computing_structure_refinement 'SHELXL-97 (Sheldrick, 1997)'
_computing_structure_solution 'SHELXS-97 (Sheldrick, 1990)'
_diffrn_ambient_temperature 298(2)
_diffrn_measured_fraction_theta_full 0.996
_diffrn_measured_fraction_theta_max 0.996
_diffrn_measurement_device_type 'CCD area detector'
_diffrn_measurement_method 'phi and omega scans'
_diffrn_radiation_monochromator graphite
_diffrn_radiation_source 'fine-focus sealed tube'
_diffrn_radiation_type MoK\a
_diffrn_radiation_wavelength 0.71073
_diffrn_reflns_av_R_equivalents 0.0251
_diffrn_reflns_av_sigmaI/netI 0.0354
_diffrn_reflns_limit_h_max 6
_diffrn_reflns_limit_h_min -6
_diffrn_reflns_limit_k_max 7
_diffrn_reflns_limit_k_min -7
_diffrn_reflns_limit_l_max 9
_diffrn_reflns_limit_l_min -9
_diffrn_reflns_number 2025
_diffrn_reflns_theta_full 23.21
_diffrn_reflns_theta_max 23.21
_diffrn_reflns_theta_min 3.39
_exptl_absorpt_coefficient_mu 15.758
_exptl_absorpt_correction_T_max 0.734628
_exptl_absorpt_correction_T_min multi-scan
_exptl_absorpt_correction_type none
_exptl_absorpt_process_details 1.000000
_exptl_crystal_colour orange
_exptl_crystal_density_diffrn 3.626
_exptl_crystal_density_meas 0
_exptl_crystal_density_method 'not measured'
_exptl_crystal_description plate
_exptl_crystal_F_000 334
_exptl_crystal_size_max 0.40
_exptl_crystal_size_mid 0.40
_exptl_crystal_size_min 0.05
_refine_diff_density_max 1.648
_refine_diff_density_min -1.303
_refine_diff_density_rms 0.178
_refine_ls_abs_structure_details 'Flack H D (1983), Acta Cryst. A39, 876-881'
_refine_ls_abs_structure_Flack 0.319(18)
_refine_ls_extinction_method none
_refine_ls_goodness_of_fit_ref 1.044
_refine_ls_hydrogen_treatment mixed
_refine_ls_matrix_type full
_refine_ls_number_parameters 65
_refine_ls_number_reflns 960
_refine_ls_number_restraints 1
_refine_ls_restrained_S_all 1.044
_refine_ls_R_factor_all 0.0273
_refine_ls_R_factor_gt 0.0254
_refine_ls_shift/su_max 0.000
_refine_ls_shift/su_mean 0.000
_refine_ls_structure_factor_coef Fsqd
_refine_ls_weighting_details 'calc w=1/[\s^2^(Fo^2^)+(0.0369P)^2^+0.0000P] where P=(Fo^2^+2Fc^2^)/3'
_refine_ls_weighting_scheme calc
_refine_ls_wR_factor_gt 0.0588
_refine_ls_wR_factor_ref 0.0594
_reflns_number_gt 914
_reflns_number_total 960
_reflns_threshold_expression >2sigma(I)
_cod_data_source_file 409825.cff
_cod_data_source_block sad
_cod_depositor_comments
;
The following automatic conversions were performed:
'_symmetry_cell_setting' value 'Monoclinic' changed to 'monoclinic'
according to '/home/saulius/struct/CIF-dictionaries/cif_core.dic'
dictionary named 'cif_core.dic' version 2.4.1 from 2010-06-29.

Automatic conversion script
Id: cif_fix_enum 1555 2011-01-17 13:19:09Z saulius 
;
_cod_original_sg_symbol_H-M 'P 1 2(1) 1'
_cod_database_code 8102900

loop_
_symmetry_equiv_pos_as_xyz
'x, y, z'
'-x, y+1/2, -z'

loop_
_atom_site_label
_atom_site_type_symbol
_atom_site_fract_x
_atom_site_fract_y
_atom_site_fract_z
_atom_site_U_iso_or_equiv
_atom_site_adp_type
_atom_site_occupancy
_atom_site_symmetry_multiplicity
_atom_site_Wyckoff_symbol
_atom_site_calc_flag
_atom_site_refinement_flags
_atom_site_disorder_assembly
_atom_site_disorder_group
K1 K 0.2699(5) 0.1877(10) 0.0642(3) 0.0304(9) Uani 1 2 a d . . .
Yb1 Yb 0.23071(6) 0.16631(9) 0.54946(5) 0.01314(16) Uani 1 2 a d . . .
Si1 Si 0.2179(5) -0.2966(6) 0.3260(4) 0.0129(9) Uani 1 2 a d . . .
S1 S 0.0175(6) 0.4392(5) 0.2998(5) 0.0153(11) Uani 1 2 a d . . .
S2 S -0.0249(6) -0.0616(5) 0.2815(5) 0.0133(10) Uani 1 2 a d . . .
S3 S 0.5833(4) 0.2025(7) 0.8298(3) 0.0181(10) Uani 1 2 a d . . .
S4 S 0.4254(5) -0.2408(4) 0.5690(4) 0.0149(7) Uani 1 2 a d . . .

loop_
_atom_site_aniso_label
_atom_site_aniso_U_11
_atom_site_aniso_U_22
_atom_site_aniso_U_33
_atom_site_aniso_U_23
_atom_site_aniso_U_13
_atom_site_aniso_U_12
K1 0.0381(14) 0.035(3) 0.0186(13) 0.004(2) 0.0099(11) 0.004(2)
Yb1 0.0117(2) 0.0142(2) 0.0141(3) 0.0002(4) 0.00477(17) -0.0003(3)
Si1 0.0122(14) 0.013(3) 0.0136(14) 0.0004(14) 0.0046(12) -0.0011(15)
S1 0.0148(17) 0.0126(19) 0.017(2) 0.0002(15) 0.0028(16) -0.0014(15)
S2 0.0155(16) 0.0086(18) 0.016(2) 0.0004(15) 0.0048(15) 0.0007(14)
S3 0.0126(13) 0.030(3) 0.0124(13) -0.0015(14) 0.0046(11) 0.0003(13)
S4 0.0148(15) 0.0165(14) 0.0141(15) -0.0022(13) 0.0056(13) 0.0005(12)

loop_
_atom_type_symbol
_atom_type_description
_atom_type_scat_dispersion_real
_atom_type_scat_dispersion_imag
_atom_type_scat_source
Si Si 0.0817 0.0704 'International Tables Vol C Tables 4.2.6.8 and 6.1.1.4'
S S 0.1246 0.1234 'International Tables Vol C Tables 4.2.6.8 and 6.1.1.4'
K K 0.2009 0.2494 'International Tables Vol C Tables 4.2.6.8 and 6.1.1.4'
Yb Yb -0.3850 5.5486 'International Tables Vol C Tables 4.2.6.8 and 6.1.1.4'

loop_
_geom_angle_atom_site_label_1
_geom_angle_atom_site_label_2
_geom_angle_atom_site_label_3
_geom_angle
_geom_angle_site_symmetry_1
_geom_angle_site_symmetry_3
_geom_angle_publ_flag
S4 K1 S3 108.18(13) 2_656 1_554 ?
S4 K1 S2 141.5(2) 2_656 2 ?
S3 K1 S2 68.66(12) 1_554 2 ?
S4 K1 S3 80.80(13) 2_656 2_646 ?
S3 K1 S3 91.48(17) 1_554 2_646 ?
S2 K1 S3 136.32(16) 2 2_646 ?
S4 K1 S1 65.63(12) 2_656 . ?
S3 K1 S1 148.7(2) 1_554 . ?
S2 K1 S1 96.69(17) 2 . ?
S3 K1 S1 116.34(13) 2_646 . ?
S4 K1 S2 78.27(12) 2_656 . ?
S3 K1 S2 153.2(2) 1_554 . ?
S2 K1 S2 122.63(11) 2 . ?
S3 K1 S2 63.40(13) 2_646 . ?
S1 K1 S2 57.98(10) . . ?
S4 K1 S1 160.6(2) 2_656 2_545 ?
S3 K1 S1 72.96(12) 1_554 2_545 ?
S2 K1 S1 57.60(10) 2 2_545 ?
S3 K1 S1 79.80(16) 2_646 2_545 ?
S1 K1 S1 123.60(11) . 2_545 ?
S2 K1 S1 92.49(15) . 2_545 ?
S4 K1 S3 64.84(11) 2_656 2_656 ?
S3 K1 S3 88.23(16) 1_554 2_656 ?
S2 K1 S3 76.69(16) 2 2_656 ?
S3 K1 S3 143.57(12) 2_646 2_656 ?
S1 K1 S3 60.95(13) . 2_656 ?
S2 K1 S3 117.24(13) . 2_656 ?
S1 K1 S3 134.15(16) 2_545 2_656 ?
S4 K1 Si1 161.87(17) 2_656 2 ?
S3 K1 Si1 86.42(11) 1_554 2 ?
S2 K1 Si1 34.02(9) 2 2 ?
S3 K1 Si1 110.23(16) 2_646 2 ?
S1 K1 Si1 96.30(13) . 2 ?
S2 K1 Si1 93.59(13) . 2 ?
S1 K1 Si1 33.54(9) 2_545 2 ?
S3 K1 Si1 106.11(17) 2_656 2 ?
S4 K1 Yb1 40.12(7) 2_656 . ?
S3 K1 Yb1 147.55(10) 1_554 . ?
S2 K1 Yb1 137.54(16) 2 . ?
S3 K1 Yb1 78.38(9) 2_646 . ?
S1 K1 Yb1 41.06(7) . . ?
S2 K1 Yb1 41.02(7) . . ?
S1 K1 Yb1 133.50(14) 2_545 . ?
S3 K1 Yb1 82.55(9) 2_656 . ?
Si1 K1 Yb1 126.03(9) 2 . ?
S4 K1 Yb1 146.90(10) 2_656 1_554 ?
S3 K1 Yb1 38.91(6) 1_554 1_554 ?
S2 K1 Yb1 41.06(8) 2 1_554 ?
S3 K1 Yb1 99.68(13) 2_646 1_554 ?
S1 K1 Yb1 137.45(15) . 1_554 ?
S2 K1 Yb1 131.82(14) . 1_554 ?
S1 K1 Yb1 39.35(8) 2_545 1_554 ?
S3 K1 Yb1 102.67(12) 2_656 1_554 ?
Si1 K1 Yb1 47.82(7) 2 1_554 ?
Yb1 K1 Yb1 172.68(10) . 1_554 ?
S4 K1 K1 121.19(13) 2_656 2_545 ?
S3 K1 K1 115.06(15) 1_554 2_545 ?
S2 K1 K1 91.93(12) 2 2_545 ?
S3 K1 K1 60.83(8) 2_646 2_545 ?
S1 K1 K1 92.21(13) . 2_545 ?
S2 K1 K1 45.94(10) . 2_545 ?
S1 K1 K1 46.64(10) 2_545 2_545 ?
S3 K1 K1 148.62(11) 2_656 2_545 ?
Si1 K1 K1 57.92(12) 2 2_545 ?
Yb1 K1 K1 86.93(9) . 2_545 ?
Yb1 K1 K1 85.98(8) 1_554 2_545 ?
S3 Yb1 S4 77.44(11) . 2_656 ?
S3 Yb1 S1 93.55(12) . 2_546 ?
S4 Yb1 S1 157.87(10) 2_656 2_546 ?
S3 Yb1 S1 133.26(12) . . ?
S4 Yb1 S1 79.78(11) 2_656 . ?
S1 Yb1 S1 119.72(8) 2_546 . ?
S3 Yb1 S2 150.94(11) . . ?
S4 Yb1 S2 97.85(11) 2_656 . ?
S1 Yb1 S2 80.15(11) 2_546 . ?
S1 Yb1 S2 72.25(12) . . ?
S3 Yb1 S2 82.80(12) . 2_556 ?
S4 Yb1 S2 126.05(10) 2_656 2_556 ?
S1 Yb1 S2 71.61(11) 2_546 2_556 ?
S1 Yb1 S2 78.54(11) . 2_556 ?
S2 Yb1 S2 120.91(8) . 2_556 ?
S3 Yb1 S4 79.36(11) . . ?
S4 Yb1 S4 81.73(7) 2_656 . ?
S1 Yb1 S4 76.72(11) 2_546 . ?
S1 Yb1 S4 136.32(11) . . ?
S2 Yb1 S4 71.58(10) . . ?
S2 Yb1 S4 142.38(10) 2_556 . ?
S3 Yb1 Si1 39.06(8) . 2_656 ?
S4 Yb1 Si1 39.52(9) 2_656 2_656 ?
S1 Yb1 Si1 125.55(10) 2_546 2_656 ?
S1 Yb1 Si1 114.04(10) . 2_656 ?
S2 Yb1 Si1 125.73(9) . 2_656 ?
S2 Yb1 Si1 112.88(10) 2_556 2_656 ?
S4 Yb1 Si1 70.59(9) . 2_656 ?
S3 Yb1 Si1 104.72(10) . 2_556 ?
S4 Yb1 Si1 162.61(9) 2_656 2_556 ?
S1 Yb1 Si1 39.25(11) 2_546 2_556 ?
S1 Yb1 Si1 86.73(11) . 2_556 ?
S2 Yb1 Si1 88.32(11) . 2_556 ?
S2 Yb1 Si1 39.19(10) 2_556 2_556 ?
S4 Yb1 Si1 115.66(9) . 2_556 ?
Si1 Yb1 Si1 143.43(10) 2_656 2_556 ?
S3 Yb1 Si1 114.92(10) . . ?
S4 Yb1 Si1 83.04(8) 2_656 . ?
S1 Yb1 Si1 82.59(10) 2_546 . ?
S1 Yb1 Si1 102.01(11) . . ?
S2 Yb1 Si1 36.38(9) . . ?
S2 Yb1 Si1 149.81(8) 2_556 . ?
S4 Yb1 Si1 36.34(8) . . ?
Si1 Yb1 Si1 94.67(7) 2_656 . ?
Si1 Yb1 Si1 110.69(9) 2_556 . ?
S3 Yb1 K1 125.38(8) . . ?
S4 Yb1 K1 48.30(8) 2_656 . ?
S1 Yb1 K1 133.76(11) 2_546 . ?
S1 Yb1 K1 52.35(12) . . ?
S2 Yb1 K1 53.63(11) . . ?
S2 Yb1 K1 130.64(12) 2_556 . ?
S4 Yb1 K1 86.26(11) . . ?
Si1 Yb1 K1 86.45(7) 2_656 . ?
Si1 Yb1 K1 128.72(7) 2_556 . ?
Si1 Yb1 K1 60.12(11) . . ?
S3 Yb1 Yb1 123.92(9) . 2_546 ?
S4 Yb1 Yb1 131.70(7) 2_656 2_546 ?
S1 Yb1 Yb1 39.65(9) 2_546 2_546 ?
S1 Yb1 Yb1 101.64(9) . 2_546 ?
S2 Yb1 Yb1 41.05(9) . 2_546 ?
S2 Yb1 Yb1 100.91(9) 2_556 2_546 ?
S4 Yb1 Yb1 63.99(8) . 2_546 ?
Si1 Yb1 Yb1 134.40(7) 2_656 2_546 ?
Si1 Yb1 Yb1 61.73(7) 2_556 2_546 ?
Si1 Yb1 Yb1 49.08(6) . 2_546 ?
K1 Yb1 Yb1 94.26(7) . 2_546 ?
S3 Si1 S1 112.7(2) 2_646 1_545 ?
S3 Si1 S4 108.42(18) 2_646 . ?
S1 Si1 S4 114.4(2) 1_545 . ?
S3 Si1 S2 115.4(2) 2_646 . ?
S1 Si1 S2 101.55(17) 1_545 . ?
S4 Si1 S2 104.1(2) . . ?
S3 Si1 Yb1 55.17(11) 2_646 2_646 ?
S1 Si1 Yb1 120.49(17) 1_545 2_646 ?
S4 Si1 Yb1 55.23(10) . 2_646 ?
S2 Si1 Yb1 137.58(18) . 2_646 ?
S3 Si1 Yb1 160.08(15) 2_646 2_546 ?
S1 Si1 Yb1 55.54(13) 1_545 2_546 ?
S4 Si1 Yb1 91.48(14) . 2_546 ?
S2 Si1 Yb1 58.13(13) . 2_546 ?
Yb1 Si1 Yb1 143.43(10) 2_646 2_546 ?
S3 Si1 Yb1 115.14(19) 2_646 . ?
S1 Si1 Yb1 131.69(17) 1_545 . ?
S4 Si1 Yb1 54.77(11) . . ?
S2 Si1 Yb1 51.35(13) . . ?
Yb1 Si1 Yb1 92.46(8) 2_646 . ?
Yb1 Si1 Yb1 76.74(7) 2_546 . ?
S3 Si1 K1 85.49(14) 2_646 2_545 ?
S1 Si1 K1 65.64(16) 1_545 2_545 ?
S4 Si1 K1 163.61(17) . 2_545 ?
S2 Si1 K1 61.04(15) . 2_545 ?
Yb1 Si1 K1 140.18(10) 2_646 2_545 ?
Yb1 Si1 K1 74.98(9) 2_546 2_545 ?
Yb1 Si1 K1 111.94(13) . 2_545 ?
Si1 S1 Yb1 85.21(16) 1_565 2_556 ?
Si1 S1 Yb1 108.24(17) 1_565 . ?
Yb1 S1 Yb1 101.30(15) 2_556 . ?
Si1 S1 K1 94.91(19) 1_565 . ?
Yb1 S1 K1 171.67(15) 2_556 . ?
Yb1 S1 K1 86.58(13) . . ?
Si1 S1 K1 80.82(17) 1_565 2 ?
Yb1 S1 K1 87.31(12) 2_556 2 ?
Yb1 S1 K1 167.82(17) . 2 ?
K1 S1 K1 84.50(12) . 2 ?
Si1 S2 Yb1 92.26(15) . . ?
Si1 S2 Yb1 82.68(16) . 2_546 ?
Yb1 S2 Yb1 98.91(15) . 2_546 ?
Si1 S2 K1 84.95(17) . 2_545 ?
Yb1 S2 K1 171.14(15) . 2_545 ?
Yb1 S2 K1 89.09(13) 2_546 2_545 ?
Si1 S2 K1 87.70(18) . . ?
Yb1 S2 K1 85.35(12) . . ?
Yb1 S2 K1 169.61(16) 2_546 . ?
K1 S2 K1 86.14(13) 2_545 . ?
Si1 S3 Yb1 85.77(14) 2_656 . ?
Si1 S3 K1 178.2(3) 2_656 1_556 ?
Yb1 S3 K1 93.13(11) . 1_556 ?
Si1 S3 K1 90.01(18) 2_656 2_656 ?
Yb1 S3 K1 113.66(15) . 2_656 ?
K1 S3 K1 91.77(16) 1_556 2_656 ?
Si1 S3 K1 90.31(17) 2_656 2_646 ?
Yb1 S3 K1 102.70(14) . 2_646 ?
K1 S3 K1 88.50(17) 1_556 2_646 ?
K1 S3 K1 143.57(12) 2_656 2_646 ?
Si1 S4 Yb1 85.25(14) . 2_646 ?
Si1 S4 Yb1 88.88(14) . . ?
Yb1 S4 Yb1 123.41(11) 2_646 . ?
Si1 S4 K1 161.5(2) . 2_646 ?
Yb1 S4 K1 91.59(11) 2_646 2_646 ?
Yb1 S4 K1 107.87(14) . 2_646 ?

loop_
_geom_bond_atom_site_label_1
_geom_bond_atom_site_label_2
_geom_bond_distance
_geom_bond_site_symmetry_2
_geom_bond_publ_flag
K1 S4 3.171(4) 2_656 ?
K1 S3 3.230(4) 1_554 ?
K1 S2 3.320(6) 2 ?
K1 S3 3.359(9) 2_646 ?
K1 S1 3.367(6) . ?
K1 S2 3.430(5) . ?
K1 S1 3.488(5) 2_545 ?
K1 S3 3.543(9) 2_656 ?
K1 Si1 3.780(5) 2 ?
K1 Yb1 4.245(4) . ?
K1 Yb1 4.344(4) 1_554 ?
K1 K1 4.610(5) 2_545 ?
Yb1 S3 2.733(3) . ?
Yb1 S4 2.736(3) 2_656 ?
Yb1 S1 2.757(4) 2_546 ?
Yb1 S1 2.794(4) . ?
Yb1 S2 2.795(4) . ?
Yb1 S2 2.853(4) 2_556 ?
Yb1 S4 2.922(4) . ?
Yb1 Si1 3.320(4) 2_656 ?
Yb1 Si1 3.332(4) 2_556 ?
Yb1 Si1 3.576(4) . ?
Yb1 Yb1 4.293(3) 2_546 ?
Si1 S3 2.098(4) 2_646 ?
Si1 S1 2.116(5) 1_545 ?
Si1 S4 2.120(5) . ?
Si1 S2 2.123(5) . ?
Si1 Yb1 3.320(4) 2_646 ?
Si1 Yb1 3.332(4) 2_546 ?
Si1 K1 3.780(5) 2_545 ?
S1 Si1 2.116(5) 1_565 ?
S1 Yb1 2.757(4) 2_556 ?
S1 K1 3.488(5) 2 ?
S2 Yb1 2.853(4) 2_546 ?
S2 K1 3.320(6) 2_545 ?
S3 Si1 2.098(4) 2_656 ?
S3 K1 3.230(4) 1_556 ?
S3 K1 3.359(9) 2_656 ?
S3 K1 3.543(9) 2_646 ?
S4 Yb1 2.736(3) 2_646 ?
S4 K1 3.171(4) 2_646 ?
